data_1519777
loop_
_publ_author_name
'Devillanova, Francesco'
'Aragoni, Carla'
'Arca, Massimiliano'
'Hursthouse, Michael B.'
'Huth, Susanne L.'

_publ_section_title
;
 C28H33N3Ni1O5P2S4
;
_journal_name_full 'Crystal Structure Report Archive'
_journal_page_first 229
_journal_year 2006
_chemical_formula_sum 'C28 H33 N3 Ni O5 P2 S4'
_chemical_formula_weight 740.46
_space_group_IT_number 2
_symmetry_cell_setting triclinic
_symmetry_space_group_name_Hall '-P 1'
_symmetry_space_group_name_H-M 'P -1'
_atom_sites_solution_hydrogens geom
_atom_sites_solution_primary direct
_atom_sites_solution_secondary difmap
_cell_angle_alpha 91.749(2)
_cell_angle_beta 107.376(2)
_cell_angle_gamma 107.3820(10)
_cell_formula_units_Z 2
_cell_length_a 8.8804(2)
_cell_length_b 14.1275(4)
_cell_length_c 14.1255(3)
_cell_measurement_reflns_used 5252
_cell_measurement_temperature 120(2)
_cell_measurement_theta_max 27.48
_cell_measurement_theta_min 1.02
_cell_volume 1600.04(7)
_computing_cell_refinement 'DENZO (Otwinowski & Minor, 1997) & COLLECT (Hooft, R.W.W., 1998)'
_computing_data_collection 'COLLECT (Hooft, R.W.W., 1998)'
_computing_data_reduction 'DENZO (Otwinowski & Minor, 1997) & COLLECT (Hooft, R.W.W., 1998)'
_computing_structure_refinement 'SHELXL-97 (Sheldrick, 1997)'
_computing_structure_solution 'SHELXS-97 (Sheldrick, 1997)'
_diffrn_ambient_temperature 120(2)
_diffrn_detector_area_resol_mean 9.091
_diffrn_measured_fraction_theta_full 0.928
_diffrn_measured_fraction_theta_max 0.928
_diffrn_measurement_device_type 'Bruker-Nonius 95mm CCD camera on \k-goniostat'
_diffrn_measurement_method '\f & \w scans'
_diffrn_radiation_monochromator graphite
_diffrn_radiation_source 'Bruker-Nonius FR591 rotating anode'
_diffrn_radiation_type MoK\a
_diffrn_radiation_wavelength 0.71073
_diffrn_reflns_av_R_equivalents 0.0374
_diffrn_reflns_av_sigmaI/netI 0.0597
_diffrn_reflns_limit_h_max 11
_diffrn_reflns_limit_h_min -11
_diffrn_reflns_limit_k_max 18
_diffrn_reflns_limit_k_min -18
_diffrn_reflns_limit_l_max 16
_diffrn_reflns_limit_l_min -18
_diffrn_reflns_number 16251
_diffrn_reflns_theta_full 27.50
_diffrn_reflns_theta_max 27.50
_diffrn_reflns_theta_min 2.54
_exptl_absorpt_coefficient_mu 1.010
_exptl_absorpt_correction_T_max 0.9326
_exptl_absorpt_correction_T_min 0.8009
_exptl_absorpt_correction_type multi-scan
_exptl_absorpt_process_details 'SADABS V2.10 (Sheldrick, G.M., 2003)'
_exptl_crystal_colour green
_exptl_crystal_density_diffrn 1.537
_exptl_crystal_density_method 'not measured'
_exptl_crystal_description slab
_exptl_crystal_F_000 768
_exptl_crystal_size_max 0.23
_exptl_crystal_size_mid 0.12
_exptl_crystal_size_min 0.07
_refine_diff_density_max 0.643
_refine_diff_density_min -0.425
_refine_diff_density_rms 0.077
_refine_ls_extinction_coef 0.0021(7)
_refine_ls_extinction_expression Fc^*^=kFc[1+0.001xFc^2^\l^3^/sin(2\q)]^-1/4^
_refine_ls_extinction_method SHELXL
_refine_ls_goodness_of_fit_ref 1.040
_refine_ls_hydrogen_treatment constr
_refine_ls_matrix_type full
_refine_ls_number_parameters 412
_refine_ls_number_reflns 6837
_refine_ls_number_restraints 0
_refine_ls_restrained_S_all 1.040
_refine_ls_R_factor_all 0.0756
_refine_ls_R_factor_gt 0.0419
_refine_ls_shift/su_max 0.001
_refine_ls_shift/su_mean 0.000
_refine_ls_structure_factor_coef Fsqd
_refine_ls_weighting_details 'calc w=1/[\s^2^(Fo^2^)+(0.0386P)^2^+1.2005P] where P=(Fo^2^+2Fc^2^)/3'
_refine_ls_weighting_scheme calc
_refine_ls_wR_factor_gt 0.0895
_refine_ls_wR_factor_ref 0.1031
_reflns_number_gt 4807
_reflns_number_total 6837
_reflns_threshold_expression >2sigma(I)
_cod_data_source_file eCrystal-229.cif
_cod_data_source_block 2006cgl0739
_cod_depositor_comments
;
Citation :
Devillanova, Francesco and Aragoni, Carla and Arca, Massimiliano and 
Hursthouse, Michael B. and Huth, Susanne L. (2006) 
University of Southampton, Crystal Structure Report Archive. 
(doi:10.5258/ecrystals/229)

More at:
http://ecrystals.chem.soton.ac.uk/229/

The following automatic conversions were performed:

'_symmetry_cell_setting' value 'Triclinic' changed to 'triclinic'
according to the built-in table from CIF Core dictionary named
'cif_core.dic' version 2.4.1 from 2010-06-29.

Automatic conversion script
Id: cif_fix_values 3392 2015-05-12 13:50:21Z andrius 
;
_cod_original_sg_symbol_H-M P-1
_cod_database_code 1519777

loop_
_symmetry_equiv_pos_as_xyz
'x, y, z'
'-x, -y, -z'

loop_
_atom_site_label
_atom_site_type_symbol
_atom_site_fract_x
_atom_site_fract_y
_atom_site_fract_z
_atom_site_U_iso_or_equiv
_atom_site_adp_type
_atom_site_occupancy
_atom_site_symmetry_multiplicity
_atom_site_calc_flag
_atom_site_refinement_flags
_atom_site_disorder_assembly
_atom_site_disorder_group
C1 C -1.9073(4) 0.0870(2) -0.6958(2) 0.0296(7) Uani 1 1 d . . .
C2 C -1.9575(4) 0.1266(2) -0.7849(2) 0.0385(8) Uani 1 1 d . . .
H2 H -1.8788 0.1787 -0.8027 0.046 Uiso 1 1 calc R . .
C3 C -2.1194(4) 0.0907(3) -0.8469(3) 0.0427(8) Uani 1 1 d . . .
H3 H -2.1523 0.1186 -0.9069 0.051 Uiso 1 1 calc R . .
C4 C -2.2357(4) 0.0139(2) -0.8228(2) 0.0333(7) Uani 1 1 d . . .
C5 C -2.1892(4) -0.0264(2) -0.7352(2) 0.0355(7) Uani 1 1 d . . .
H5 H -2.2684 -0.0790 -0.7184 0.043 Uiso 1 1 calc R . .
C6 C -2.0248(4) 0.0109(2) -0.6715(2) 0.0347(7) Uani 1 1 d . . .
H6 H -1.9927 -0.0161 -0.6107 0.042 Uiso 1 1 calc R . .
C7 C -2.5126(4) -0.1019(3) -0.8777(3) 0.0451(9) Uani 1 1 d . . .
H7A H -2.4693 -0.1584 -0.8719 0.068 Uiso 1 1 calc R . .
H7B H -2.6148 -0.1187 -0.9353 0.068 Uiso 1 1 calc R . .
H7C H -2.5373 -0.0878 -0.8167 0.068 Uiso 1 1 calc R . .
C8 C -1.4563(5) 0.2941(3) -0.6079(3) 0.0636(12) Uani 1 1 d . . .
H8A H -1.4100 0.2940 -0.5356 0.095 Uiso 1 1 calc R . .
H8B H -1.4403 0.3631 -0.6224 0.095 Uiso 1 1 calc R . .
H8C H -1.3993 0.2630 -0.6428 0.095 Uiso 1 1 calc R . .
C9 C -1.2249(4) 0.1816(2) -0.3701(2) 0.0419(8) Uani 1 1 d . . .
H9 H -1.2947 0.1695 -0.3293 0.050 Uiso 1 1 calc R . .
C10 C -1.0777(5) 0.2592(3) -0.3374(3) 0.0561(11) Uani 1 1 d . . .
H10 H -1.0475 0.2990 -0.2751 0.067 Uiso 1 1 calc R . .
C11 C -0.9742(5) 0.2795(3) -0.3943(4) 0.0628(12) Uani 1 1 d . . .
C12 C -1.0243(4) 0.2194(3) -0.4849(3) 0.0542(10) Uani 1 1 d . . .
H12 H -0.9564 0.2309 -0.5269 0.065 Uiso 1 1 calc R . .
C13 C -1.1755(4) 0.1423(2) -0.5132(3) 0.0394(8) Uani 1 1 d . . .
H13 H -1.2094 0.1019 -0.5756 0.047 Uiso 1 1 calc R . .
C14 C -0.6859(10) 0.3745(7) -0.3731(6) 0.049(2) Uiso 0.50 1 d P . .
H14 H -0.6979 0.3140 -0.4171 0.059 Uiso 0.50 1 calc PR . .
C14A C -0.8122(10) 0.3741(6) -0.3733(7) 0.048(2) Uiso 0.50 1 d P . .
H14A H -0.7992 0.4179 -0.3125 0.058 Uiso 0.50 1 calc PR . .
C15 C -0.5260(5) 0.3941(4) -0.2796(3) 0.0625(12) Uani 1 1 d . . .
C16 C -0.4214(5) 0.3373(3) -0.2601(3) 0.0559(11) Uani 1 1 d . . .
H16 H -0.4501 0.2757 -0.3008 0.067 Uiso 1 1 calc R . .
C17 C -0.2749(4) 0.3704(2) -0.1814(3) 0.0423(8) Uani 1 1 d . . .
H17 H -0.2057 0.3292 -0.1683 0.051 Uiso 1 1 calc R . .
C18 C -0.3247(4) 0.5136(3) -0.1420(3) 0.0390(8) Uani 1 1 d . . .
H18 H -0.2916 0.5758 -0.1013 0.047 Uiso 1 1 calc R . .
C19 C -0.4753(4) 0.4851(3) -0.2197(3) 0.0547(10) Uani 1 1 d . . .
H19 H -0.5428 0.5273 -0.2318 0.066 Uiso 1 1 calc R . .
C20 C -0.4071(4) 0.3045(2) 0.0869(2) 0.0307(7) Uani 1 1 d . . .
C21 C -0.4573(4) 0.2153(2) 0.1267(2) 0.0390(8) Uani 1 1 d . . .
H21 H -0.3788 0.1976 0.1790 0.047 Uiso 1 1 calc R . .
C22 C -0.6194(4) 0.1534(2) 0.0903(2) 0.0416(8) Uani 1 1 d . . .
H22 H -0.6520 0.0931 0.1180 0.050 Uiso 1 1 calc R . .
C23 C -0.7362(4) 0.1771(2) 0.0141(2) 0.0342(7) Uani 1 1 d . . .
C24 C -0.6897(4) 0.2650(2) -0.0265(2) 0.0356(7) Uani 1 1 d . . .
H24 H -0.7689 0.2819 -0.0790 0.043 Uiso 1 1 calc R . .
C25 C -0.5249(4) 0.3283(2) 0.0109(2) 0.0355(7) Uani 1 1 d . . .
H25 H -0.4928 0.3889 -0.0163 0.043 Uiso 1 1 calc R . .
C26 C -1.0133(4) 0.1224(3) -0.1021(3) 0.0442(9) Uani 1 1 d . . .
H26A H -1.0389 0.1830 -0.0876 0.066 Uiso 1 1 calc R . .
H26B H -1.1150 0.0644 -0.1194 0.066 Uiso 1 1 calc R . .
H26C H -0.9696 0.1292 -0.1585 0.066 Uiso 1 1 calc R . .
C27 C 0.0436(5) 0.3915(3) 0.2939(3) 0.0631(12) Uani 1 1 d . . .
H27A H 0.1007 0.3579 0.2616 0.095 Uiso 1 1 calc R . .
H27B H 0.0595 0.3750 0.3624 0.095 Uiso 1 1 calc R . .
H27C H 0.0899 0.4641 0.2958 0.095 Uiso 1 1 calc R . .
N1 N -1.2756(3) 0.12173(18) -0.45726(18) 0.0316(6) Uani 1 1 d . . .
N2 N -0.8177(9) 0.3507(6) -0.3327(6) 0.061(2) Uiso 0.50 1 d P . .
H2N H -0.8062 0.3784 -0.2732 0.074 Uiso 0.50 1 d PR . .
N2A N -0.6831(9) 0.3326(6) -0.3516(5) 0.0593(19) Uiso 0.50 1 d P . .
H2AN H -0.6960 0.2732 -0.3802 0.071 Uiso 0.50 1 d PR . .
N3 N -0.2240(3) 0.45748(18) -0.12183(18) 0.0315(6) Uani 1 1 d . . .
O1 O -2.3920(3) -0.01651(17) -0.89121(17) 0.0442(6) Uani 1 1 d . . .
O2 O -1.6330(3) 0.23800(16) -0.64174(17) 0.0451(6) Uani 1 1 d . . .
O3 O -0.8924(3) 0.10880(17) -0.01683(17) 0.0439(6) Uani 1 1 d . . .
O4 O -0.1326(3) 0.35845(17) 0.23796(16) 0.0444(6) Uani 1 1 d . . .
P1 P -1.69159(10) 0.12404(6) -0.62132(6) 0.0313(2) Uani 1 1 d . . .
P2 P -0.19165(10) 0.37882(6) 0.12396(6) 0.0316(2) Uani 1 1 d . . .
S1 S -1.56956(10) 0.04593(6) -0.67036(6) 0.0340(2) Uani 1 1 d . . .
S2 S -1.65915(10) 0.11274(6) -0.47637(6) 0.03241(19) Uani 1 1 d . . .
S3 S -0.06973(10) 0.32967(5) 0.04591(6) 0.0339(2) Uani 1 1 d . . .
S4 S 0.15915(10) 0.47631(5) -0.11273(6) 0.03247(19) Uani 1 1 d . . .
Ni1 Ni -1.5000 0.0000 -0.5000 0.02662(15) Uani 1 2 d S . .
Ni2 Ni 0.0000 0.5000 0.0000 0.02637(15) Uani 1 2 d S . .
C1S C -0.5935(13) 0.4584(8) -0.4952(8) 0.085(3) Uani 0.50 1 d P . .
H1S1 H -0.5968 0.5139 -0.5349 0.128 Uiso 0.50 1 calc PR . .
H1S2 H -0.6336 0.3955 -0.5401 0.128 Uiso 0.50 1 calc PR . .
H1S3 H -0.4788 0.4694 -0.4524 0.128 Uiso 0.50 1 calc PR . .
C2S C -0.9049(12) 0.4954(8) -0.4581(8) 0.083(3) Uani 0.50 1 d P . .
H2S1 H -0.9003 0.5359 -0.5129 0.125 Uiso 0.50 1 calc PR . .
H2S2 H -0.8654 0.5397 -0.3948 0.125 Uiso 0.50 1 calc PR . .
H2S3 H -1.0201 0.4529 -0.4699 0.125 Uiso 0.50 1 calc PR . .
O1S O -0.6988(10) 0.4532(6) -0.4337(6) 0.078(2) Uani 0.50 1 d P . .
O2S O -0.8010(10) 0.4339(6) -0.4531(6) 0.075(2) Uani 0.50 1 d P . .

loop_
_atom_site_aniso_label
_atom_site_aniso_U_11
_atom_site_aniso_U_22
_atom_site_aniso_U_33
_atom_site_aniso_U_23
_atom_site_aniso_U_13
_atom_site_aniso_U_12
C1 0.0298(16) 0.0322(16) 0.0259(16) 0.0012(13) 0.0050(13) 0.0129(14)
C2 0.0379(19) 0.0367(18) 0.0363(19) 0.0099(14) 0.0065(15) 0.0105(15)
C3 0.041(2) 0.046(2) 0.0357(19) 0.0111(15) 0.0026(16) 0.0161(17)
C4 0.0304(17) 0.0376(17) 0.0273(17) -0.0039(13) 0.0002(13) 0.0141(14)
C5 0.0332(17) 0.0447(19) 0.0293(17) 0.0029(14) 0.0112(14) 0.0127(15)
C6 0.0338(17) 0.0432(18) 0.0260(17) 0.0053(14) 0.0047(14) 0.0156(15)
C7 0.0308(18) 0.054(2) 0.044(2) -0.0100(17) 0.0079(16) 0.0096(17)
C8 0.049(2) 0.043(2) 0.075(3) 0.008(2) 0.003(2) -0.0032(19)
C9 0.0368(19) 0.0413(19) 0.0374(19) -0.0082(15) 0.0033(15) 0.0078(16)
C10 0.043(2) 0.050(2) 0.053(2) -0.0132(19) -0.0031(19) 0.0029(18)
C11 0.0276(19) 0.053(2) 0.084(3) -0.015(2) -0.001(2) 0.0012(18)
C12 0.0334(19) 0.048(2) 0.084(3) 0.012(2) 0.026(2) 0.0103(17)
C13 0.0307(17) 0.0403(18) 0.046(2) 0.0041(15) 0.0108(15) 0.0112(15)
C15 0.029(2) 0.086(3) 0.050(2) -0.017(2) 0.0026(17) -0.001(2)
C16 0.039(2) 0.055(2) 0.050(2) -0.0149(19) 0.0028(18) -0.0034(19)
C17 0.0360(19) 0.0365(18) 0.043(2) -0.0081(15) 0.0082(15) 0.0008(15)
C18 0.0310(17) 0.0438(19) 0.0412(19) 0.0045(15) 0.0137(15) 0.0087(15)
C19 0.033(2) 0.085(3) 0.050(2) 0.011(2) 0.0127(17) 0.024(2)
C20 0.0321(17) 0.0277(15) 0.0308(17) -0.0001(13) 0.0135(14) 0.0044(13)
C21 0.0388(19) 0.0379(18) 0.0373(19) 0.0101(15) 0.0133(15) 0.0066(15)
C22 0.041(2) 0.0354(18) 0.043(2) 0.0139(15) 0.0159(16) 0.0019(16)
C23 0.0289(17) 0.0310(16) 0.0388(19) -0.0026(14) 0.0160(14) -0.0001(14)
C24 0.0322(17) 0.0316(16) 0.0416(19) 0.0017(14) 0.0118(15) 0.0088(14)
C25 0.0359(18) 0.0273(16) 0.0444(19) 0.0058(14) 0.0181(15) 0.0066(14)
C26 0.0296(18) 0.0434(19) 0.052(2) -0.0114(17) 0.0104(16) 0.0059(15)
C27 0.046(2) 0.072(3) 0.043(2) 0.009(2) -0.0063(18) 0.000(2)
N1 0.0270(13) 0.0327(14) 0.0302(14) -0.0021(11) 0.0039(11) 0.0086(11)
N3 0.0248(13) 0.0302(13) 0.0338(14) -0.0016(11) 0.0078(11) 0.0027(11)
O1 0.0309(12) 0.0509(14) 0.0400(14) 0.0013(11) -0.0032(10) 0.0128(11)
O2 0.0441(14) 0.0321(12) 0.0458(14) 0.0035(10) 0.0025(11) 0.0054(11)
O3 0.0327(13) 0.0396(13) 0.0491(14) 0.0022(11) 0.0132(11) -0.0026(11)
O4 0.0429(14) 0.0480(14) 0.0321(13) 0.0070(10) 0.0071(10) 0.0048(11)
P1 0.0300(4) 0.0316(4) 0.0278(4) 0.0008(3) 0.0038(3) 0.0092(3)
P2 0.0298(4) 0.0280(4) 0.0320(4) 0.0012(3) 0.0094(3) 0.0030(3)
S1 0.0315(4) 0.0439(5) 0.0246(4) 0.0015(3) 0.0059(3) 0.0128(4)
S2 0.0307(4) 0.0364(4) 0.0256(4) -0.0048(3) 0.0026(3) 0.0119(3)
S3 0.0315(4) 0.0247(4) 0.0434(5) 0.0012(3) 0.0134(4) 0.0053(3)
S4 0.0316(4) 0.0251(4) 0.0363(4) -0.0045(3) 0.0120(3) 0.0026(3)
Ni1 0.0237(3) 0.0290(3) 0.0219(3) -0.0026(2) 0.0026(2) 0.0062(2)
Ni2 0.0231(3) 0.0216(3) 0.0292(3) -0.0027(2) 0.0067(2) 0.0019(2)
C1S 0.069(7) 0.100(8) 0.083(7) 0.005(6) 0.032(6) 0.015(6)
C2S 0.073(7) 0.079(7) 0.099(8) 0.010(6) 0.023(6) 0.032(6)
O1S 0.055(4) 0.081(5) 0.085(5) 0.029(4) 0.008(5) 0.014(4)
O2S 0.061(4) 0.081(5) 0.073(5) 0.026(4) 0.017(4) 0.011(5)

loop_
_atom_type_symbol
_atom_type_description
_atom_type_scat_dispersion_real
_atom_type_scat_dispersion_imag
_atom_type_scat_source
C C 0.0033 0.0016 'International Tables Vol C Tables 4.2.6.8 and 6.1.1.4'
H H 0.0000 0.0000 'International Tables Vol C Tables 4.2.6.8 and 6.1.1.4'
N N 0.0061 0.0033 'International Tables Vol C Tables 4.2.6.8 and 6.1.1.4'
O O 0.0106 0.0060 'International Tables Vol C Tables 4.2.6.8 and 6.1.1.4'
P P 0.1023 0.0942 'International Tables Vol C Tables 4.2.6.8 and 6.1.1.4'
S S 0.1246 0.1234 'International Tables Vol C Tables 4.2.6.8 and 6.1.1.4'
Ni Ni 0.3393 1.1124 'International Tables Vol C Tables 4.2.6.8 and 6.1.1.4'

loop_
_geom_angle_atom_site_label_1
_geom_angle_atom_site_label_2
_geom_angle_atom_site_label_3
_geom_angle
_geom_angle_site_symmetry_1
_geom_angle_site_symmetry_3
C6 C1 C2 118.6(3) . .
C6 C1 P1 120.4(2) . .
C2 C1 P1 120.6(2) . .
C3 C2 C1 120.5(3) . .
C2 C3 C4 120.7(3) . .
O1 C4 C5 124.9(3) . .
O1 C4 C3 115.2(3) . .
C5 C4 C3 120.0(3) . .
C4 C5 C6 119.4(3) . .
C1 C6 C5 120.9(3) . .
N1 C9 C10 123.3(4) . .
C11 C10 C9 120.2(4) . .
C10 C11 C12 117.7(3) . .
C10 C11 N2 107.1(5) . .
C12 C11 N2 133.9(5) . .
C10 C11 C14A 125.8(5) . .
C12 C11 C14A 115.9(5) . .
N2 C11 C14A 25.3(4) . .
C11 C12 C13 118.8(4) . .
N1 C13 C12 123.5(3) . .
N2 C14 O1S 109.1(8) . .
N2 C14 C15 103.9(6) . .
O1S C14 C15 118.6(7) . .
N2A C14A O2S 108.8(8) . .
N2A C14A C11 103.3(6) . .
O2S C14A C11 117.3(6) . .
C16 C15 C19 117.8(3) . .
C16 C15 N2A 107.3(5) . .
C19 C15 N2A 134.0(5) . .
C16 C15 C14 126.1(5) . .
C19 C15 C14 115.4(5) . .
N2A C15 C14 25.5(4) . .
C15 C16 C17 119.5(4) . .
N3 C17 C16 123.8(4) . .
N3 C18 C19 123.0(3) . .
C18 C19 C15 119.2(4) . .
C25 C20 C21 118.4(3) . .
C25 C20 P2 120.8(2) . .
C21 C20 P2 120.5(2) . .
C22 C21 C20 120.2(3) . .
C21 C22 C23 121.2(3) . .
O3 C23 C22 115.7(3) . .
O3 C23 C24 124.5(3) . .
C22 C23 C24 119.8(3) . .
C23 C24 C25 119.1(3) . .
C20 C25 C24 121.4(3) . .
C13 N1 C9 116.5(3) . .
C13 N1 Ni1 122.4(2) . .
C9 N1 Ni1 121.1(2) . .
C14 N2 C11 116.8(7) . .
C14A N2A C15 115.7(7) . .
C18 N3 C17 116.6(3) . .
C18 N3 Ni2 122.3(2) . .
C17 N3 Ni2 121.0(2) . .
C4 O1 C7 118.5(3) . .
C8 O2 P1 118.8(2) . .
C23 O3 C26 118.7(3) . .
C27 O4 P2 119.1(2) . .
O2 P1 C1 99.76(13) . .
O2 P1 S1 110.84(11) . .
C1 P1 S1 111.89(10) . .
O2 P1 S2 112.16(10) . .
C1 P1 S2 112.64(11) . .
S1 P1 S2 109.32(5) . .
O4 P2 C20 99.94(13) . .
O4 P2 S3 110.69(10) . .
C20 P2 S3 111.84(10) . .
O4 P2 S4 112.12(10) . 2_565
C20 P2 S4 112.62(11) . 2_565
S3 P2 S4 109.38(5) . 2_565
P1 S1 Ni1 84.72(4) . .
P1 S2 Ni1 83.62(4) . .
P2 S3 Ni2 84.69(3) . .
P2 S4 Ni2 83.59(4) 2_565 .
N1 Ni1 N1 180.00(19) . 2_254
N1 Ni1 S1 89.77(7) . .
N1 Ni1 S1 90.23(7) 2_254 .
N1 Ni1 S1 90.23(7) . 2_254
N1 Ni1 S1 89.77(7) 2_254 2_254
S1 Ni1 S1 180.000(15) . 2_254
N1 Ni1 S2 89.04(7) . 2_254
N1 Ni1 S2 90.96(7) 2_254 2_254
S1 Ni1 S2 97.74(3) . 2_254
S1 Ni1 S2 82.26(3) 2_254 2_254
N1 Ni1 S2 90.96(7) . .
N1 Ni1 S2 89.04(7) 2_254 .
S1 Ni1 S2 82.26(3) . .
S1 Ni1 S2 97.74(3) 2_254 .
S2 Ni1 S2 180.00(3) 2_254 .
N3 Ni2 N3 180.0 2_565 .
N3 Ni2 S3 89.70(7) 2_565 .
N3 Ni2 S3 90.30(7) . .
N3 Ni2 S3 90.30(7) 2_565 2_565
N3 Ni2 S3 89.70(7) . 2_565
S3 Ni2 S3 180.000(15) . 2_565
N3 Ni2 S4 90.89(7) 2_565 2_565
N3 Ni2 S4 89.11(7) . 2_565
S3 Ni2 S4 82.26(3) . 2_565
S3 Ni2 S4 97.74(3) 2_565 2_565
N3 Ni2 S4 89.11(7) 2_565 .
N3 Ni2 S4 90.89(7) . .
S3 Ni2 S4 97.74(3) . .
S3 Ni2 S4 82.26(3) 2_565 .
S4 Ni2 S4 180.0 2_565 .
C14 O1S C1S 108.4(8) . .
C2S O2S C14A 108.4(8) . .

loop_
_geom_bond_atom_site_label_1
_geom_bond_atom_site_label_2
_geom_bond_distance
_geom_bond_site_symmetry_2
C1 C6 1.389(4) .
C1 C2 1.397(4) .
C1 P1 1.793(3) .
C2 C3 1.369(5) .
C3 C4 1.386(5) .
C4 O1 1.364(4) .
C4 C5 1.381(4) .
C5 C6 1.395(4) .
C7 O1 1.416(4) .
C8 O2 1.451(4) .
C9 N1 1.346(4) .
C9 C10 1.370(5) .
C10 C11 1.368(6) .
C11 C12 1.387(6) .
C11 N2 1.446(8) .
C11 C14A 1.586(9) .
C12 C13 1.389(5) .
C13 N1 1.333(4) .
C14 N2 1.409(11) .
C14 O1S 1.434(11) .
C14 C15 1.569(9) .
C14A N2A 1.398(11) .
C14A O2S 1.439(11) .
C15 C16 1.374(6) .
C15 C19 1.390(6) .
C15 N2A 1.453(8) .
C16 C17 1.374(5) .
C17 N3 1.343(4) .
C18 N3 1.340(4) .
C18 C19 1.389(5) .
C20 C25 1.386(4) .
C20 C21 1.401(4) .
C20 P2 1.790(3) .
C21 C22 1.371(5) .
C22 C23 1.382(5) .
C23 O3 1.363(4) .
C23 C24 1.385(4) .
C24 C25 1.396(4) .
C26 O3 1.416(4) .
C27 O4 1.447(4) .
N1 Ni1 2.113(2) .
N3 Ni2 2.111(2) .
O2 P1 1.601(2) .
O4 P2 1.601(2) .
P1 S1 1.9970(11) .
P1 S2 1.9989(11) .
P2 S3 1.9963(12) .
P2 S4 1.9979(11) 2_565
S1 Ni1 2.4577(8) .
S2 Ni1 2.4980(8) .
S3 Ni2 2.4574(8) .
S4 P2 1.9979(11) 2_565
S4 Ni2 2.4978(8) .
Ni1 N1 2.113(2) 2_254
Ni1 S1 2.4577(8) 2_254
Ni1 S2 2.4980(8) 2_254
Ni2 N3 2.111(2) 2_565
Ni2 S3 2.4574(8) 2_565
Ni2 S4 2.4978(8) 2_565
C1S O1S 1.443(13) .
C2S O2S 1.435(12) .
